data_7008713
loop_
_publ_author_name
'Bedford, Robin B.'
'Betham, Michael'
'Blake, Michael E.'
'Frost, Robert M.'
'Horton, Peter N.'
'Hursthouse, Michael B.'
'L\'opez-Nicol\'as, Rosa-Mar\'ia'

_publ_section_title
;
 N-Heterocyclic carbene adducts of orthopalladated triarylphosphite
 complexes.
;
_journal_issue 16
_journal_name_full 'Dalton transactions (Cambridge, England : 2003)'
_journal_page_first 2774
_journal_page_last 2779
_journal_paper_doi 10.1039/b506286a
_journal_year 2005
_chemical_formula_sum 'C49 H62 Cl N2 O4 P Pd'
_chemical_formula_weight 915.83
_space_group_IT_number 61
_symmetry_cell_setting orthorhombic
_symmetry_space_group_name_Hall '-P 2ac 2ab'
_symmetry_space_group_name_H-M 'P b c a'
_atom_sites_solution_hydrogens geom
_atom_sites_solution_primary direct
_atom_sites_solution_secondary difmap
_audit_creation_method SHELXL-97
_cell_angle_alpha 90.00
_cell_angle_beta 90.00
_cell_angle_gamma 90.00
_cell_formula_units_Z 8
_cell_length_a 12.9666(10)
_cell_length_b 17.766(2)
_cell_length_c 39.401(3)
_cell_measurement_reflns_used 7653
_cell_measurement_temperature 120(2)
_cell_measurement_theta_max 27.485
_cell_measurement_theta_min 2.910
_cell_volume 9076.6(14)
_computing_cell_refinement 'DENZO (Otwinowski & Minor, 1997) & COLLECT (Hooft, R.W.W., 1998)'
_computing_data_collection 'COLLECT (Hooft, R.W.W., 1998)'
_computing_data_reduction 'DENZO (Otwinowski & Minor, 1997) & COLLECT (Hooft, R.W.W., 1998)'
_computing_molecular_graphics 'ORTEP3 for Windows (Farrugia, 1997)'
_computing_structure_refinement 'SHELXL-97 (Sheldrick, 1997b)'
_computing_structure_solution 'SHELXS-97 (Sheldrick, 1997a)'
_diffrn_ambient_temperature 120(2)
_diffrn_detector_area_resol_mean 9.091
_diffrn_measured_fraction_theta_full 0.896
_diffrn_measured_fraction_theta_max 0.896
_diffrn_measurement_device_type 'BrukerNonius 95mm CCD camera on \k-goniostat'
_diffrn_measurement_method '\f & \w scans'
_diffrn_radiation_monochromator graphite
_diffrn_radiation_source 'Bruker-Nonius FR591 rotating anode'
_diffrn_radiation_type MoK\a
_diffrn_radiation_wavelength 0.71073
_diffrn_reflns_av_R_equivalents 0.0620
_diffrn_reflns_av_sigmaI/netI 0.0819
_diffrn_reflns_limit_h_max 16
_diffrn_reflns_limit_h_min -16
_diffrn_reflns_limit_k_max 22
_diffrn_reflns_limit_k_min -20
_diffrn_reflns_limit_l_max 36
_diffrn_reflns_limit_l_min -51
_diffrn_reflns_number 32776
_diffrn_reflns_theta_full 27.48
_diffrn_reflns_theta_max 27.48
_diffrn_reflns_theta_min 3.10
_exptl_absorpt_coefficient_mu 0.548
_exptl_absorpt_correction_T_max 0.9575
_exptl_absorpt_correction_T_min 0.7984
_exptl_absorpt_correction_type multi-scan
_exptl_absorpt_process_details 'SADABS V2.10 (Sheldrick, G.M., 2003)'
_exptl_crystal_colour colourless
_exptl_crystal_density_diffrn 1.340
_exptl_crystal_density_method 'not measured'
_exptl_crystal_description Rod
_exptl_crystal_F_000 3840
_exptl_crystal_size_max 0.43
_exptl_crystal_size_mid 0.12
_exptl_crystal_size_min 0.08
_refine_diff_density_max 0.722
_refine_diff_density_min -0.872
_refine_diff_density_rms 0.122
_refine_ls_extinction_method none
_refine_ls_goodness_of_fit_ref 1.044
_refine_ls_hydrogen_treatment constr
_refine_ls_matrix_type full
_refine_ls_number_parameters 533
_refine_ls_number_reflns 9335
_refine_ls_number_restraints 0
_refine_ls_restrained_S_all 1.044
_refine_ls_R_factor_all 0.1016
_refine_ls_R_factor_gt 0.0449
_refine_ls_shift/su_max 0.000
_refine_ls_shift/su_mean 0.000
_refine_ls_structure_factor_coef Fsqd
_refine_ls_weighting_details 'calc w=1/[\s^2^(Fo^2^)+(0.0330P)^2^+17.2850P] where P=(Fo^2^+2Fc^2^)/3'
_refine_ls_weighting_scheme calc
_refine_ls_wR_factor_gt 0.0890
_refine_ls_wR_factor_ref 0.1131
_reflns_number_gt 5842
_reflns_number_total 9335
_reflns_threshold_expression >2sigma(I)
_cod_data_source_file b506286a.txt
_cod_data_source_block 2005src0243
_cod_original_cell_volume 9076.5(14)
_cod_original_sg_symbol_H-M Pbca
_cod_database_code 7008713

loop_
_symmetry_equiv_pos_as_xyz
'x, y, z'
'-x+1/2, -y, z+1/2'
'-x, y+1/2, -z+1/2'
'x+1/2, -y+1/2, -z'
'-x, -y, -z'
'x-1/2, y, -z-1/2'
'x, -y-1/2, z-1/2'
'-x-1/2, y-1/2, z'

loop_
_atom_site_label
_atom_site_type_symbol
_atom_site_fract_x
_atom_site_fract_y
_atom_site_fract_z
_atom_site_U_iso_or_equiv
_atom_site_adp_type
_atom_site_occupancy
_atom_site_symmetry_multiplicity
_atom_site_calc_flag
_atom_site_refinement_flags
_atom_site_disorder_assembly
_atom_site_disorder_group
Cl1 Cl 0.29576(8) -0.01597(6) 0.08317(2) 0.0290(2) Uani 1 1 d . . .
Pd1 Pd 0.21363(2) 0.069463(15) 0.120791(7) 0.01579(9) Uani 1 1 d . . .
C1 C 0.0950(3) 0.0812(2) 0.18471(10) 0.0179(8) Uani 1 1 d . . .
C2 C 0.1398(3) 0.1241(2) 0.15898(9) 0.0165(8) Uani 1 1 d . . .
C3 C 0.1325(3) 0.2020(2) 0.16408(10) 0.0194(9) Uani 1 1 d . . .
H3 H 0.1615 0.2349 0.1476 0.023 Uiso 1 1 calc R . .
C4 C 0.0844(3) 0.2330(2) 0.19229(10) 0.0225(9) Uani 1 1 d . . .
H4 H 0.0811 0.2861 0.1948 0.027 Uiso 1 1 calc R . .
C5 C 0.0415(3) 0.1868(2) 0.21669(10) 0.0257(10) Uani 1 1 d . . .
H5 H 0.0086 0.2079 0.2360 0.031 Uiso 1 1 calc R . .
C6 C 0.0469(3) 0.1097(2) 0.21271(10) 0.0243(10) Uani 1 1 d . . .
H6 H 0.0176 0.0770 0.2292 0.029 Uiso 1 1 calc R . .
C11 C 0.3222(3) -0.0758(2) 0.17982(10) 0.0183(8) Uani 1 1 d . . .
C12 C 0.4106(3) -0.0642(2) 0.16106(10) 0.0265(10) Uani 1 1 d . . .
H12 H 0.4087 -0.0633 0.1370 0.032 Uiso 1 1 calc R . .
C13 C 0.5029(3) -0.0537(2) 0.17858(11) 0.0256(10) Uani 1 1 d . . .
H13 H 0.5651 -0.0453 0.1664 0.031 Uiso 1 1 calc R . .
C14 C 0.5039(3) -0.0556(2) 0.21360(11) 0.0282(10) Uani 1 1 d . . .
H14 H 0.5672 -0.0489 0.2254 0.034 Uiso 1 1 calc R . .
C15 C 0.4149(3) -0.0671(2) 0.23165(10) 0.0267(10) Uani 1 1 d . . .
H15 H 0.4168 -0.0684 0.2557 0.032 Uiso 1 1 calc R . .
C16 C 0.3222(3) -0.0767(2) 0.21483(10) 0.0226(9) Uani 1 1 d . . .
H16 H 0.2599 -0.0839 0.2271 0.027 Uiso 1 1 calc R . .
C21 C -0.0168(3) -0.0659(2) 0.11732(9) 0.0194(8) Uani 1 1 d . . .
C22 C -0.0450(3) 0.0070(2) 0.10933(10) 0.0239(9) Uani 1 1 d . . .
H22 H 0.0002 0.0479 0.1138 0.029 Uiso 1 1 calc R . .
C23 C -0.1409(3) 0.0192(2) 0.09466(10) 0.0253(10) Uani 1 1 d . . .
H23 H -0.1616 0.0689 0.0890 0.030 Uiso 1 1 calc R . .
C24 C -0.2065(3) -0.0404(2) 0.08827(10) 0.0279(10) Uani 1 1 d . . .
H24 H -0.2725 -0.0318 0.0785 0.034 Uiso 1 1 calc R . .
C25 C -0.1754(3) -0.1126(2) 0.09614(11) 0.0276(10) Uani 1 1 d . . .
H25 H -0.2201 -0.1536 0.0914 0.033 Uiso 1 1 calc R . .
C26 C -0.0810(3) -0.1261(2) 0.11066(10) 0.0233(9) Uani 1 1 d . . .
H26 H -0.0602 -0.1759 0.1160 0.028 Uiso 1 1 calc R . .
O1 O 0.09832(19) 0.00138(13) 0.18230(7) 0.0216(6) Uani 1 1 d . . .
O11 O 0.22966(18) -0.09352(14) 0.16259(7) 0.0201(6) Uani 1 1 d . . .
O21 O 0.07709(19) -0.08464(14) 0.13254(7) 0.0213(6) Uani 1 1 d . . .
P1 P 0.15748(8) -0.02794(6) 0.14925(3) 0.0181(2) Uani 1 1 d . . .
C31 C 0.2523(3) 0.1683(2) 0.09624(9) 0.0159(8) Uani 1 1 d . . .
C32 C 0.2312(3) 0.2842(2) 0.06822(10) 0.0216(9) Uani 1 1 d . . .
H32A H 0.1897 0.3260 0.0776 0.026 Uiso 1 1 calc R . .
H32B H 0.2357 0.2898 0.0433 0.026 Uiso 1 1 calc R . .
C33 C 0.3372(3) 0.2820(2) 0.08407(11) 0.0225(9) Uani 1 1 d . . .
H33A H 0.3918 0.2874 0.0667 0.027 Uiso 1 1 calc R . .
H33B H 0.3454 0.3221 0.1013 0.027 Uiso 1 1 calc R . .
C34 C 0.0938(3) 0.1853(2) 0.06096(10) 0.0182(9) Uani 1 1 d . . .
C35 C 0.1005(3) 0.1340(2) 0.03387(10) 0.0202(9) Uani 1 1 d . . .
C36 C 0.0108(3) 0.1158(2) 0.01685(10) 0.0230(9) Uani 1 1 d . . .
H36 H 0.0135 0.0800 -0.0011 0.028 Uiso 1 1 calc R . .
C37 C -0.0827(3) 0.1481(2) 0.02515(10) 0.0258(10) Uani 1 1 d . . .
H37 H -0.1433 0.1350 0.0130 0.031 Uiso 1 1 calc R . .
C38 C -0.0870(3) 0.1998(2) 0.05135(10) 0.0238(9) Uani 1 1 d . . .
H38 H -0.1512 0.2224 0.0568 0.029 Uiso 1 1 calc R . .
C39 C 0.0000(3) 0.2194(2) 0.06982(10) 0.0180(9) Uani 1 1 d . . .
C40 C 0.2029(3) 0.1018(2) 0.02176(10) 0.0211(9) Uani 1 1 d . . .
H40 H 0.2509 0.1000 0.0416 0.025 Uiso 1 1 calc R . .
C41 C 0.1932(3) 0.0221(2) 0.00750(11) 0.0312(11) Uani 1 1 d . . .
H41A H 0.1578 -0.0100 0.0240 0.047 Uiso 1 1 calc R . .
H41B H 0.2621 0.0018 0.0030 0.047 Uiso 1 1 calc R . .
H41C H 0.1535 0.0235 -0.0137 0.047 Uiso 1 1 calc R . .
C42 C 0.2507(3) 0.1537(3) -0.00517(11) 0.0336(11) Uani 1 1 d . . .
H42A H 0.2048 0.1566 -0.0249 0.050 Uiso 1 1 calc R . .
H42B H 0.3177 0.1335 -0.0122 0.050 Uiso 1 1 calc R . .
H42C H 0.2601 0.2041 0.0044 0.050 Uiso 1 1 calc R . .
C43 C -0.0112(3) 0.2770(2) 0.09790(10) 0.0225(9) Uani 1 1 d . . .
H43 H 0.0570 0.2821 0.1095 0.027 Uiso 1 1 calc R . .
C44 C -0.0900(3) 0.2513(3) 0.12420(10) 0.0318(10) Uani 1 1 d . . .
H44A H -0.1584 0.2484 0.1137 0.048 Uiso 1 1 calc R . .
H44B H -0.0917 0.2873 0.1430 0.048 Uiso 1 1 calc R . .
H44C H -0.0706 0.2015 0.1328 0.048 Uiso 1 1 calc R . .
C45 C -0.0403(3) 0.3540(2) 0.08313(11) 0.0275(10) Uani 1 1 d . . .
H45A H 0.0146 0.3713 0.0679 0.041 Uiso 1 1 calc R . .
H45B H -0.0489 0.3903 0.1016 0.041 Uiso 1 1 calc R . .
H45C H -0.1050 0.3496 0.0704 0.041 Uiso 1 1 calc R . .
C46 C 0.4381(3) 0.1775(2) 0.11193(10) 0.0186(9) Uani 1 1 d . . .
C47 C 0.5086(3) 0.1524(2) 0.08725(10) 0.0208(9) Uani 1 1 d . . .
C48 C 0.6064(3) 0.1310(2) 0.09810(11) 0.0295(10) Uani 1 1 d . . .
H48 H 0.6556 0.1144 0.0819 0.035 Uiso 1 1 calc R . .
C49 C 0.6333(3) 0.1333(2) 0.13161(11) 0.0332(11) Uani 1 1 d . . .
H49 H 0.7005 0.1183 0.1384 0.040 Uiso 1 1 calc R . .
C50 C 0.5634(3) 0.1573(2) 0.15550(11) 0.0288(10) Uani 1 1 d . . .
H50 H 0.5828 0.1581 0.1787 0.035 Uiso 1 1 calc R . .
C51 C 0.4646(3) 0.1804(2) 0.14628(10) 0.0209(9) Uani 1 1 d . . .
C52 C 0.4860(3) 0.1505(2) 0.04944(10) 0.0247(10) Uani 1 1 d . . .
H52 H 0.4121 0.1646 0.0461 0.030 Uiso 1 1 calc R . .
C53 C 0.5024(4) 0.0720(2) 0.03423(12) 0.0368(11) Uani 1 1 d . . .
H53A H 0.5744 0.0567 0.0374 0.055 Uiso 1 1 calc R . .
H53B H 0.4865 0.0731 0.0099 0.055 Uiso 1 1 calc R . .
H53C H 0.4569 0.0359 0.0456 0.055 Uiso 1 1 calc R . .
C54 C 0.5529(3) 0.2074(2) 0.03014(11) 0.0348(11) Uani 1 1 d . . .
H54A H 0.5435 0.2576 0.0400 0.052 Uiso 1 1 calc R . .
H54B H 0.5323 0.2082 0.0062 0.052 Uiso 1 1 calc R . .
H54C H 0.6255 0.1928 0.0319 0.052 Uiso 1 1 calc R . .
C55 C 0.3922(3) 0.2072(2) 0.17387(10) 0.0221(9) Uani 1 1 d . . .
H55 H 0.3263 0.2234 0.1629 0.026 Uiso 1 1 calc R . .
C56 C 0.3676(3) 0.1433(2) 0.19867(11) 0.0307(10) Uani 1 1 d . . .
H56A H 0.3424 0.0995 0.1860 0.046 Uiso 1 1 calc R . .
H56B H 0.3145 0.1600 0.2147 0.046 Uiso 1 1 calc R . .
H56C H 0.4301 0.1295 0.2112 0.046 Uiso 1 1 calc R . .
C57 C 0.4366(3) 0.2746(2) 0.19342(10) 0.0282(10) Uani 1 1 d . . .
H57A H 0.4983 0.2587 0.2059 0.042 Uiso 1 1 calc R . .
H57B H 0.3849 0.2934 0.2095 0.042 Uiso 1 1 calc R . .
H57C H 0.4549 0.3146 0.1774 0.042 Uiso 1 1 calc R . .
N31 N 0.1866(2) 0.21032(17) 0.07757(8) 0.0171(7) Uani 1 1 d . . .
N32 N 0.3400(2) 0.20599(16) 0.10001(8) 0.0154(7) Uani 1 1 d . . .
C61 C 0.7246(3) 0.3587(2) 0.18968(11) 0.0354(11) Uani 1 1 d . . .
H61A H 0.7573 0.3590 0.1670 0.042 Uiso 1 1 calc R . .
H61B H 0.6493 0.3524 0.1867 0.042 Uiso 1 1 calc R . .
C62 C 0.7669(4) 0.2950(3) 0.21044(13) 0.0463(13) Uani 1 1 d . . .
H62A H 0.8410 0.3025 0.2140 0.069 Uiso 1 1 calc R . .
H62B H 0.7556 0.2474 0.1984 0.069 Uiso 1 1 calc R . .
H62C H 0.7317 0.2935 0.2324 0.069 Uiso 1 1 calc R . .
C63 C 0.7025(4) 0.4906(2) 0.18940(11) 0.0339(11) Uani 1 1 d . . .
H63A H 0.6266 0.4854 0.1879 0.041 Uiso 1 1 calc R . .
H63B H 0.7308 0.4939 0.1661 0.041 Uiso 1 1 calc R . .
C64 C 0.7301(4) 0.5599(2) 0.20919(13) 0.0422(13) Uani 1 1 d . . .
H64A H 0.7018 0.5560 0.2322 0.063 Uiso 1 1 calc R . .
H64B H 0.7011 0.6043 0.1979 0.063 Uiso 1 1 calc R . .
H64C H 0.8053 0.5647 0.2104 0.063 Uiso 1 1 calc R . .
O61 O 0.7455(2) 0.42745(15) 0.20669(7) 0.0255(6) Uani 1 1 d . . .

loop_
_atom_site_aniso_label
_atom_site_aniso_U_11
_atom_site_aniso_U_22
_atom_site_aniso_U_33
_atom_site_aniso_U_23
_atom_site_aniso_U_13
_atom_site_aniso_U_12
Cl1 0.0415(6) 0.0200(5) 0.0255(5) -0.0001(4) 0.0054(5) 0.0098(5)
Pd1 0.01548(15) 0.01198(16) 0.01992(14) 0.00026(13) 0.00063(13) 0.00004(13)
C1 0.018(2) 0.011(2) 0.025(2) -0.0037(17) 0.0003(17) -0.0016(17)
C2 0.0102(18) 0.018(2) 0.021(2) -0.0001(17) -0.0018(16) 0.0016(17)
C3 0.021(2) 0.012(2) 0.025(2) -0.0021(17) -0.0050(18) 0.0003(17)
C4 0.027(2) 0.014(2) 0.026(2) -0.0021(18) 0.0007(19) 0.0004(19)
C5 0.029(2) 0.024(2) 0.024(2) -0.0058(19) 0.0040(19) 0.006(2)
C6 0.022(2) 0.024(2) 0.027(2) 0.0027(19) 0.0048(18) -0.0031(19)
C11 0.0129(19) 0.011(2) 0.031(2) 0.0015(18) -0.0022(17) 0.0029(17)
C12 0.027(2) 0.027(2) 0.025(2) 0.0018(19) -0.0006(18) 0.001(2)
C13 0.017(2) 0.025(2) 0.035(2) 0.0020(19) 0.0050(19) -0.0010(19)
C14 0.023(2) 0.029(3) 0.033(2) -0.004(2) -0.005(2) 0.001(2)
C15 0.027(2) 0.028(2) 0.025(2) -0.001(2) -0.0021(18) 0.004(2)
C16 0.021(2) 0.020(2) 0.027(2) -0.0001(18) 0.0020(17) 0.0042(19)
C21 0.0152(19) 0.024(2) 0.0193(19) -0.0012(18) 0.0010(16) 0.0025(18)
C22 0.023(2) 0.018(2) 0.031(2) 0.0010(18) 0.0012(19) 0.0002(18)
C23 0.022(2) 0.022(2) 0.031(2) 0.0070(19) -0.0014(19) 0.0039(19)
C24 0.022(2) 0.034(3) 0.028(2) 0.0018(19) -0.004(2) 0.002(2)
C25 0.023(2) 0.029(3) 0.031(2) -0.001(2) -0.0019(19) -0.008(2)
C26 0.021(2) 0.021(2) 0.027(2) 0.0023(18) -0.0005(18) -0.0023(19)
O1 0.0240(15) 0.0140(15) 0.0267(15) 0.0003(12) 0.0061(13) -0.0011(12)
O11 0.0172(14) 0.0132(14) 0.0299(15) 0.0017(11) -0.0041(12) 0.0020(11)
O21 0.0165(14) 0.0138(15) 0.0336(16) -0.0027(12) -0.0064(12) -0.0019(12)
P1 0.0163(5) 0.0135(5) 0.0244(5) 0.0008(4) 0.0006(4) -0.0006(4)
C31 0.0156(18) 0.016(2) 0.0166(18) -0.0032(16) 0.0023(16) 0.0015(17)
C32 0.017(2) 0.014(2) 0.033(2) 0.0051(18) -0.0020(18) -0.0056(17)
C33 0.020(2) 0.012(2) 0.036(2) 0.0065(18) -0.0068(19) -0.0043(18)
C34 0.018(2) 0.013(2) 0.024(2) 0.0052(17) -0.0053(17) -0.0032(17)
C35 0.023(2) 0.013(2) 0.024(2) 0.0042(17) -0.0024(18) -0.0051(18)
C36 0.023(2) 0.019(2) 0.028(2) -0.0046(18) -0.0020(19) -0.0004(19)
C37 0.024(2) 0.020(2) 0.034(2) 0.0025(19) -0.0109(19) -0.0068(19)
C38 0.016(2) 0.022(2) 0.033(2) 0.0007(19) -0.0031(18) -0.0008(19)
C39 0.014(2) 0.015(2) 0.025(2) 0.0039(17) -0.0051(17) 0.0028(17)
C40 0.019(2) 0.022(2) 0.022(2) -0.0033(17) -0.0031(17) -0.0010(18)
C41 0.030(2) 0.024(2) 0.039(3) -0.012(2) -0.009(2) 0.002(2)
C42 0.026(2) 0.041(3) 0.034(2) 0.003(2) 0.005(2) 0.000(2)
C43 0.014(2) 0.028(2) 0.026(2) -0.0012(19) -0.0008(17) 0.0054(18)
C44 0.027(2) 0.038(3) 0.031(2) -0.006(2) 0.001(2) 0.010(2)
C45 0.021(2) 0.024(2) 0.037(3) -0.008(2) -0.007(2) 0.0071(19)
C46 0.016(2) 0.010(2) 0.030(2) 0.0052(17) -0.0033(17) 0.0039(17)
C47 0.018(2) 0.015(2) 0.029(2) 0.0031(18) 0.0004(18) -0.0009(17)
C48 0.022(2) 0.034(3) 0.032(2) -0.001(2) 0.0030(19) 0.005(2)
C49 0.020(2) 0.038(3) 0.041(3) 0.005(2) -0.001(2) 0.011(2)
C50 0.023(2) 0.038(3) 0.025(2) 0.007(2) -0.0075(19) 0.006(2)
C51 0.016(2) 0.019(2) 0.028(2) 0.0064(18) -0.0010(18) -0.0021(18)
C52 0.020(2) 0.028(2) 0.027(2) -0.0018(19) 0.0024(18) 0.0000(19)
C53 0.034(3) 0.037(3) 0.039(3) -0.008(2) 0.004(2) 0.004(2)
C54 0.032(3) 0.036(3) 0.036(3) 0.004(2) 0.003(2) 0.001(2)
C55 0.018(2) 0.025(2) 0.023(2) 0.0050(18) -0.0036(17) -0.0032(19)
C56 0.024(2) 0.033(3) 0.035(2) 0.003(2) -0.002(2) -0.008(2)
C57 0.030(2) 0.026(2) 0.029(2) 0.0015(19) -0.003(2) 0.001(2)
N31 0.0164(17) 0.0113(17) 0.0235(17) 0.0014(14) -0.0030(14) -0.0012(14)
N32 0.0143(17) 0.0099(17) 0.0220(17) 0.0014(14) -0.0004(14) -0.0033(14)
C61 0.031(3) 0.039(3) 0.036(3) -0.010(2) -0.005(2) -0.003(2)
C62 0.053(3) 0.030(3) 0.056(3) -0.003(2) 0.000(3) 0.003(3)
C63 0.038(3) 0.035(3) 0.029(2) 0.006(2) 0.006(2) 0.006(2)
C64 0.039(3) 0.034(3) 0.054(3) 0.009(2) 0.011(2) 0.002(2)
O61 0.0217(14) 0.0292(17) 0.0258(14) 0.0000(14) -0.0012(12) 0.0018(13)

loop_
_atom_type_symbol
_atom_type_description
_atom_type_scat_dispersion_real
_atom_type_scat_dispersion_imag
_atom_type_scat_source
C C 0.0033 0.0016 'International Tables Vol C Tables 4.2.6.8 and 6.1.1.4'
H H 0.0000 0.0000 'International Tables Vol C Tables 4.2.6.8 and 6.1.1.4'
N N 0.0061 0.0033 'International Tables Vol C Tables 4.2.6.8 and 6.1.1.4'
O O 0.0106 0.0060 'International Tables Vol C Tables 4.2.6.8 and 6.1.1.4'
P P 0.1023 0.0942 'International Tables Vol C Tables 4.2.6.8 and 6.1.1.4'
Cl Cl 0.1484 0.1585 'International Tables Vol C Tables 4.2.6.8 and 6.1.1.4'
Pd Pd -0.9988 1.0072 'International Tables Vol C Tables 4.2.6.8 and 6.1.1.4'

loop_
_geom_angle_atom_site_label_1
_geom_angle_atom_site_label_2
_geom_angle_atom_site_label_3
_geom_angle
_geom_angle_site_symmetry_1
_geom_angle_site_symmetry_3
_geom_angle_publ_flag
C2 Pd1 C31 93.16(14) . . ?
C2 Pd1 P1 80.88(11) . . ?
C31 Pd1 P1 173.33(10) . . ?
C2 Pd1 Cl1 168.51(11) . . ?
C31 Pd1 Cl1 98.16(10) . . ?
P1 Pd1 Cl1 87.91(4) . . ?
C6 C1 C2 125.1(3) . . ?
C6 C1 O1 116.0(3) . . ?
C2 C1 O1 118.9(3) . . ?
C1 C2 C3 114.0(3) . . ?
C1 C2 Pd1 118.3(3) . . ?
C3 C2 Pd1 127.6(3) . . ?
C4 C3 C2 122.4(4) . . ?
C4 C3 H3 118.8 . . ?
C2 C3 H3 118.8 . . ?
C5 C4 C3 120.2(4) . . ?
C5 C4 H4 119.9 . . ?
C3 C4 H4 119.9 . . ?
C6 C5 C4 119.3(4) . . ?
C6 C5 H5 120.3 . . ?
C4 C5 H5 120.3 . . ?
C1 C6 C5 118.9(4) . . ?
C1 C6 H6 120.6 . . ?
C5 C6 H6 120.6 . . ?
C16 C11 C12 122.5(4) . . ?
C16 C11 O11 118.5(3) . . ?
C12 C11 O11 118.8(3) . . ?
C11 C12 C13 117.9(4) . . ?
C11 C12 H12 121.0 . . ?
C13 C12 H12 121.0 . . ?
C14 C13 C12 120.0(4) . . ?
C14 C13 H13 120.0 . . ?
C12 C13 H13 120.0 . . ?
C15 C14 C13 121.0(4) . . ?
C15 C14 H14 119.5 . . ?
C13 C14 H14 119.5 . . ?
C14 C15 C16 120.1(4) . . ?
C14 C15 H15 120.0 . . ?
C16 C15 H15 120.0 . . ?
C11 C16 C15 118.6(4) . . ?
C11 C16 H16 120.7 . . ?
C15 C16 H16 120.7 . . ?
C26 C21 C22 121.5(4) . . ?
C26 C21 O21 115.0(3) . . ?
C22 C21 O21 123.5(3) . . ?
C21 C22 C23 118.5(4) . . ?
C21 C22 H22 120.7 . . ?
C23 C22 H22 120.7 . . ?
C24 C23 C22 120.5(4) . . ?
C24 C23 H23 119.7 . . ?
C22 C23 H23 119.7 . . ?
C25 C24 C23 119.4(4) . . ?
C25 C24 H24 120.3 . . ?
C23 C24 H24 120.3 . . ?
C26 C25 C24 121.1(4) . . ?
C26 C25 H25 119.4 . . ?
C24 C25 H25 119.4 . . ?
C25 C26 C21 118.8(4) . . ?
C25 C26 H26 120.6 . . ?
C21 C26 H26 120.6 . . ?
C1 O1 P1 113.2(2) . . ?
C11 O11 P1 119.8(2) . . ?
C21 O21 P1 126.7(2) . . ?
O11 P1 O21 93.37(13) . . ?
O11 P1 O1 104.66(14) . . ?
O21 P1 O1 103.23(14) . . ?
O11 P1 Pd1 123.74(10) . . ?
O21 P1 Pd1 120.44(11) . . ?
O1 P1 Pd1 108.64(10) . . ?
N32 C31 N31 108.8(3) . . ?
N32 C31 Pd1 125.7(3) . . ?
N31 C31 Pd1 124.9(3) . . ?
N31 C32 C33 103.3(3) . . ?
N31 C32 H32A 111.1 . . ?
C33 C32 H32A 111.1 . . ?
N31 C32 H32B 111.1 . . ?
C33 C32 H32B 111.1 . . ?
H32A C32 H32B 109.1 . . ?
N32 C33 C32 102.7(3) . . ?
N32 C33 H33A 111.2 . . ?
C32 C33 H33A 111.2 . . ?
N32 C33 H33B 111.2 . . ?
C32 C33 H33B 111.2 . . ?
H33A C33 H33B 109.1 . . ?
C39 C34 C35 121.5(3) . . ?
C39 C34 N31 118.5(3) . . ?
C35 C34 N31 119.6(3) . . ?
C36 C35 C34 117.9(4) . . ?
C36 C35 C40 119.6(3) . . ?
C34 C35 C40 122.3(3) . . ?
C37 C36 C35 121.8(4) . . ?
C37 C36 H36 119.1 . . ?
C35 C36 H36 119.1 . . ?
C36 C37 C38 119.3(4) . . ?
C36 C37 H37 120.4 . . ?
C38 C37 H37 120.4 . . ?
C37 C38 C39 121.7(4) . . ?
C37 C38 H38 119.1 . . ?
C39 C38 H38 119.1 . . ?
C38 C39 C34 117.7(3) . . ?
C38 C39 C43 118.4(3) . . ?
C34 C39 C43 123.9(3) . . ?
C35 C40 C41 113.0(3) . . ?
C35 C40 C42 110.1(3) . . ?
C41 C40 C42 109.6(3) . . ?
C35 C40 H40 108.0 . . ?
C41 C40 H40 108.0 . . ?
C42 C40 H40 108.0 . . ?
C40 C41 H41A 109.5 . . ?
C40 C41 H41B 109.5 . . ?
H41A C41 H41B 109.5 . . ?
C40 C41 H41C 109.5 . . ?
H41A C41 H41C 109.5 . . ?
H41B C41 H41C 109.5 . . ?
C40 C42 H42A 109.5 . . ?
C40 C42 H42B 109.5 . . ?
H42A C42 H42B 109.5 . . ?
C40 C42 H42C 109.5 . . ?
H42A C42 H42C 109.5 . . ?
H42B C42 H42C 109.5 . . ?
C39 C43 C44 111.0(3) . . ?
C39 C43 C45 110.4(3) . . ?
C44 C43 C45 111.1(3) . . ?
C39 C43 H43 108.0 . . ?
C44 C43 H43 108.0 . . ?
C45 C43 H43 108.0 . . ?
C43 C44 H44A 109.5 . . ?
C43 C44 H44B 109.5 . . ?
H44A C44 H44B 109.5 . . ?
C43 C44 H44C 109.5 . . ?
H44A C44 H44C 109.5 . . ?
H44B C44 H44C 109.5 . . ?
C43 C45 H45A 109.5 . . ?
C43 C45 H45B 109.5 . . ?
H45A C45 H45B 109.5 . . ?
C43 C45 H45C 109.5 . . ?
H45A C45 H45C 109.5 . . ?
H45B C45 H45C 109.5 . . ?
C51 C46 C47 121.4(3) . . ?
C51 C46 N32 121.2(3) . . ?
C47 C46 N32 117.2(3) . . ?
C48 C47 C46 117.8(4) . . ?
C48 C47 C52 118.1(4) . . ?
C46 C47 C52 124.0(3) . . ?
C49 C48 C47 121.4(4) . . ?
C49 C48 H48 119.3 . . ?
C47 C48 H48 119.3 . . ?
C48 C49 C50 120.2(4) . . ?
C48 C49 H49 119.9 . . ?
C50 C49 H49 119.9 . . ?
C49 C50 C51 121.3(4) . . ?
C49 C50 H50 119.4 . . ?
C51 C50 H50 119.4 . . ?
C50 C51 C46 117.9(4) . . ?
C50 C51 C55 118.4(4) . . ?
C46 C51 C55 123.7(3) . . ?
C47 C52 C53 112.2(3) . . ?
C47 C52 C54 111.2(3) . . ?
C53 C52 C54 109.1(3) . . ?
C47 C52 H52 108.1 . . ?
C53 C52 H52 108.1 . . ?
C54 C52 H52 108.1 . . ?
C52 C53 H53A 109.5 . . ?
C52 C53 H53B 109.5 . . ?
H53A C53 H53B 109.5 . . ?
C52 C53 H53C 109.5 . . ?
H53A C53 H53C 109.5 . . ?
H53B C53 H53C 109.5 . . ?
C52 C54 H54A 109.5 . . ?
C52 C54 H54B 109.5 . . ?
H54A C54 H54B 109.5 . . ?
C52 C54 H54C 109.5 . . ?
H54A C54 H54C 109.5 . . ?
H54B C54 H54C 109.5 . . ?
C51 C55 C56 110.8(3) . . ?
C51 C55 C57 111.9(3) . . ?
C56 C55 C57 109.6(3) . . ?
C51 C55 H55 108.1 . . ?
C56 C55 H55 108.1 . . ?
C57 C55 H55 108.1 . . ?
C55 C56 H56A 109.5 . . ?
C55 C56 H56B 109.5 . . ?
H56A C56 H56B 109.5 . . ?
C55 C56 H56C 109.5 . . ?
H56A C56 H56C 109.5 . . ?
H56B C56 H56C 109.5 . . ?
C55 C57 H57A 109.5 . . ?
C55 C57 H57B 109.5 . . ?
H57A C57 H57B 109.5 . . ?
C55 C57 H57C 109.5 . . ?
H57A C57 H57C 109.5 . . ?
H57B C57 H57C 109.5 . . ?
C31 N31 C34 127.1(3) . . ?
C31 N31 C32 112.2(3) . . ?
C34 N31 C32 119.2(3) . . ?
C31 N32 C46 127.7(3) . . ?
C31 N32 C33 112.9(3) . . ?
C46 N32 C33 118.4(3) . . ?
O61 C61 C62 108.8(4) . . ?
O61 C61 H61A 109.9 . . ?
C62 C61 H61A 109.9 . . ?
O61 C61 H61B 109.9 . . ?
C62 C61 H61B 109.9 . . ?
H61A C61 H61B 108.3 . . ?
C61 C62 H62A 109.5 . . ?
C61 C62 H62B 109.5 . . ?
H62A C62 H62B 109.5 . . ?
C61 C62 H62C 109.5 . . ?
H62A C62 H62C 109.5 . . ?
H62B C62 H62C 109.5 . . ?
O61 C63 C64 107.7(3) . . ?
O61 C63 H63A 110.2 . . ?
C64 C63 H63A 110.2 . . ?
O61 C63 H63B 110.2 . . ?
C64 C63 H63B 110.2 . . ?
H63A C63 H63B 108.5 . . ?
C63 C64 H64A 109.5 . . ?
C63 C64 H64B 109.5 . . ?
H64A C64 H64B 109.5 . . ?
C63 C64 H64C 109.5 . . ?
H64A C64 H64C 109.5 . . ?
H64B C64 H64C 109.5 . . ?
C61 O61 C63 112.2(3) . . ?

loop_
_geom_bond_atom_site_label_1
_geom_bond_atom_site_label_2
_geom_bond_distance
_geom_bond_site_symmetry_2
_geom_bond_publ_flag
Cl1 Pd1 2.3739(10) . ?
Pd1 C2 2.030(4) . ?
Pd1 C31 2.066(4) . ?
Pd1 P1 2.1868(10) . ?
C1 C6 1.365(5) . ?
C1 C2 1.395(5) . ?
C1 O1 1.422(4) . ?
C2 C3 1.402(5) . ?
C3 C4 1.388(5) . ?
C3 H3 0.9500 . ?
C4 C5 1.381(5) . ?
C4 H4 0.9500 . ?
C5 C6 1.381(5) . ?
C5 H5 0.9500 . ?
C6 H6 0.9500 . ?
C11 C16 1.380(5) . ?
C11 C12 1.380(5) . ?
C11 O11 1.414(4) . ?
C12 C13 1.394(5) . ?
C12 H12 0.9500 . ?
C13 C14 1.380(6) . ?
C13 H13 0.9500 . ?
C14 C15 1.371(6) . ?
C14 H14 0.9500 . ?
C15 C16 1.383(5) . ?
C15 H15 0.9500 . ?
C16 H16 0.9500 . ?
C21 C26 1.379(5) . ?
C21 C22 1.382(5) . ?
C21 O21 1.397(4) . ?
C22 C23 1.389(5) . ?
C22 H22 0.9500 . ?
C23 C24 1.381(6) . ?
C23 H23 0.9500 . ?
C24 C25 1.379(6) . ?
C24 H24 0.9500 . ?
C25 C26 1.373(5) . ?
C25 H25 0.9500 . ?
C26 H26 0.9500 . ?
O1 P1 1.599(3) . ?
O11 P1 1.584(3) . ?
O21 P1 1.592(3) . ?
C31 N32 1.329(4) . ?
C31 N31 1.351(5) . ?
C32 N31 1.481(5) . ?
C32 C33 1.509(5) . ?
C32 H32A 0.9900 . ?
C32 H32B 0.9900 . ?
C33 N32 1.489(4) . ?
C33 H33A 0.9900 . ?
C33 H33B 0.9900 . ?
C34 C39 1.403(5) . ?
C34 C35 1.406(5) . ?
C34 N31 1.440(5) . ?
C35 C36 1.381(5) . ?
C35 C40 1.522(5) . ?
C36 C37 1.381(5) . ?
C36 H36 0.9500 . ?
C37 C38 1.383(5) . ?
C37 H37 0.9500 . ?
C38 C39 1.387(5) . ?
C38 H38 0.9500 . ?
C39 C43 1.513(5) . ?
C40 C41 1.528(5) . ?
C40 C42 1.536(5) . ?
C40 H40 1.0000 . ?
C41 H41A 0.9800 . ?
C41 H41B 0.9800 . ?
C41 H41C 0.9800 . ?
C42 H42A 0.9800 . ?
C42 H42B 0.9800 . ?
C42 H42C 0.9800 . ?
C43 C44 1.525(5) . ?
C43 C45 1.534(5) . ?
C43 H43 1.0000 . ?
C44 H44A 0.9800 . ?
C44 H44B 0.9800 . ?
C44 H44C 0.9800 . ?
C45 H45A 0.9800 . ?
C45 H45B 0.9800 . ?
C45 H45C 0.9800 . ?
C46 C51 1.397(5) . ?
C46 C47 1.408(5) . ?
C46 N32 1.447(5) . ?
C47 C48 1.392(5) . ?
C47 C52 1.519(5) . ?
C48 C49 1.366(6) . ?
C48 H48 0.9500 . ?
C49 C50 1.374(6) . ?
C49 H49 0.9500 . ?
C50 C51 1.394(5) . ?
C50 H50 0.9500 . ?
C51 C55 1.513(5) . ?
C52 C53 1.533(5) . ?
C52 C54 1.534(6) . ?
C52 H52 1.0000 . ?
C53 H53A 0.9800 . ?
C53 H53B 0.9800 . ?
C53 H53C 0.9800 . ?
C54 H54A 0.9800 . ?
C54 H54B 0.9800 . ?
C54 H54C 0.9800 . ?
C55 C56 1.531(5) . ?
C55 C57 1.536(5) . ?
C55 H55 1.0000 . ?
C56 H56A 0.9800 . ?
C56 H56B 0.9800 . ?
C56 H56C 0.9800 . ?
C57 H57A 0.9800 . ?
C57 H57B 0.9800 . ?
C57 H57C 0.9800 . ?
C61 O61 1.419(5) . ?
C61 C62 1.499(6) . ?
C61 H61A 0.9900 . ?
C61 H61B 0.9900 . ?
C62 H62A 0.9800 . ?
C62 H62B 0.9800 . ?
C62 H62C 0.9800 . ?
C63 O61 1.426(5) . ?
C63 C64 1.500(6) . ?
C63 H63A 0.9900 . ?
C63 H63B 0.9900 . ?
C64 H64A 0.9800 . ?
C64 H64B 0.9800 . ?
C64 H64C 0.9800 . ?
